data_4084943
loop_
_publ_author_name
'Contrella, Nathan D.'
'Jordan, Richard F.'

_publ_section_title
;
 Lewis Acid Modification and Ethylene Oligomerization Behavior of
 Palladium Catalysts That Contain a Phosphine-Sulfonate-Diethyl
 Phosphonate Ancillary Ligand
;
_journal_issue 24
_journal_name_full Organometallics
_journal_page_first 7199
_journal_paper_doi 10.1021/om5009988
_journal_volume 33
_journal_year 2014
_chemical_formula_sum 'C29 H38 Cl Mg0.5 O6 P2 Pd S'
_chemical_formula_weight 730.60
_chemical_name_systematic
; 
 ? 
;
_space_group_crystal_system monoclinic
_space_group_IT_number 15
_symmetry_space_group_name_Hall '-C 2yc'
_symmetry_space_group_name_H-M 'C 1 2/c 1'
_atom_sites_solution_hydrogens geom
_atom_sites_solution_primary direct
_atom_sites_solution_secondary difmap
_audit_creation_method SHELXL-97
_cell_angle_alpha 90.00
_cell_angle_beta 108.106(6)
_cell_angle_gamma 90.00
_cell_formula_units_Z 8
_cell_length_a 27.213(9)
_cell_length_b 16.984(6)
_cell_length_c 20.882(7)
_cell_measurement_reflns_used 1024
_cell_measurement_temperature 100(2)
_cell_measurement_theta_max 23.60
_cell_measurement_theta_min 1.57
_cell_volume 9173(5)
_computing_structure_refinement 'SHELXL-97 (Sheldrick, 1997)'
_computing_structure_solution 'SHELXS-97 (Sheldrick, 1990)'
_diffrn_ambient_temperature 100(2)
_diffrn_measured_fraction_theta_full 0.985
_diffrn_measured_fraction_theta_max 0.985
_diffrn_radiation_monochromator graphite
_diffrn_radiation_source 'fine-focus sealed tube'
_diffrn_radiation_type MoK\a
_diffrn_radiation_wavelength 0.71073
_diffrn_reflns_av_R_equivalents 0.1086
_diffrn_reflns_av_sigmaI/netI 0.1219
_diffrn_reflns_limit_h_max 30
_diffrn_reflns_limit_h_min -30
_diffrn_reflns_limit_k_max 18
_diffrn_reflns_limit_k_min -19
_diffrn_reflns_limit_l_max 23
_diffrn_reflns_limit_l_min -23
_diffrn_reflns_number 36949
_diffrn_reflns_theta_full 23.60
_diffrn_reflns_theta_max 23.60
_diffrn_reflns_theta_min 1.57
_exptl_absorpt_coefficient_mu 0.613
_exptl_absorpt_correction_T_max 0.8669
_exptl_absorpt_correction_T_min 0.7917
_exptl_absorpt_correction_type multi-scan
_exptl_absorpt_process_details
;
absorption corrections were made based on correspondance of
equivalent intensities usingprogram SADABS (G. Sheldrick, Bruker 
Analytical X-ray Systems, Madison, WI)
;
_exptl_crystal_density_diffrn 1.058
_exptl_crystal_density_method 'not measured'
_exptl_crystal_F_000 3000
_exptl_crystal_size_max 0.40
_exptl_crystal_size_mid 0.24
_exptl_crystal_size_min 0.24
_refine_diff_density_max 1.267
_refine_diff_density_min -0.569
_refine_diff_density_rms 0.091
_refine_ls_extinction_method none
_refine_ls_goodness_of_fit_ref 0.835
_refine_ls_hydrogen_treatment constr
_refine_ls_matrix_type full
_refine_ls_number_parameters 375
_refine_ls_number_reflns 6768
_refine_ls_number_restraints 0
_refine_ls_restrained_S_all 0.835
_refine_ls_R_factor_all 0.0919
_refine_ls_R_factor_gt 0.0540
_refine_ls_shift/su_max 0.001
_refine_ls_shift/su_mean 0.000
_refine_ls_structure_factor_coef Fsqd
_refine_ls_weighting_details 'calc w=1/[\s^2^(Fo^2^)+(0.0558P)^2^+0.0000P] where P=(Fo^2^+2Fc^2^)/3'
_refine_ls_weighting_scheme calc
_refine_ls_wR_factor_gt 0.1141
_refine_ls_wR_factor_ref 0.1211
_reflns_number_gt 4062
_reflns_number_total 6768
_reflns_threshold_expression >2sigma(I)
_cod_data_source_file om5009988_si_002.cif
_cod_data_source_block Compound_4
_cod_depositor_comments 'Adding full bibliography for 4084939--4084944.cif.'
_cod_original_sg_symbol_H-M C2/c
_cod_original_formula_sum 'C29 H38 Cl Mg0.50 O6 P2 Pd S'
_cod_database_code 4084943

loop_
_symmetry_equiv_pos_as_xyz
'x, y, z'
'-x, y, -z+1/2'
'x+1/2, y+1/2, z'
'-x+1/2, y+1/2, -z+1/2'
'-x, -y, -z'
'x, -y, z-1/2'
'-x+1/2, -y+1/2, -z'
'x+1/2, -y+1/2, z-1/2'

loop_
_atom_site_label
_atom_site_type_symbol
_atom_site_fract_x
_atom_site_fract_y
_atom_site_fract_z
_atom_site_U_iso_or_equiv
_atom_site_adp_type
_atom_site_occupancy
_atom_site_symmetry_multiplicity
_atom_site_calc_flag
_atom_site_refinement_flags
C1 C 0.1045(2) 0.4178(3) 0.0859(3) 0.0329(16) Uani 1 1 d .
C2 C 0.1533(3) 0.4044(4) 0.0803(3) 0.0448(17) Uani 1 1 d .
H2 H 0.1671 0.3526 0.0859 0.054 Uiso 1 1 calc R
C3 C 0.1823(2) 0.4656(4) 0.0665(3) 0.0415(17) Uani 1 1 d .
H3 H 0.2155 0.4548 0.0627 0.050 Uiso 1 1 calc R
C4 C 0.1637(2) 0.5425(4) 0.0583(3) 0.0308(15) Uani 1 1 d .
C5 C 0.1160(3) 0.5544(4) 0.0646(3) 0.0368(16) Uani 1 1 d .
H5 H 0.1023 0.6063 0.0600 0.044 Uiso 1 1 calc R
C6 C 0.0870(2) 0.4945(4) 0.0775(3) 0.0338(15) Uani 1 1 d .
H6 H 0.0537 0.5060 0.0808 0.041 Uiso 1 1 calc R
C7 C 0.1977(2) 0.6082(4) 0.0442(3) 0.0438(17) Uani 1 1 d .
C8 C 0.2470(2) 0.6139(4) 0.1030(3) 0.0459(18) Uani 1 1 d .
H8A H 0.2676 0.6586 0.0962 0.069 Uiso 1 1 calc R
H8B H 0.2670 0.5652 0.1061 0.069 Uiso 1 1 calc R
H8C H 0.2385 0.6214 0.1448 0.069 Uiso 1 1 calc R
C9 C 0.1700(3) 0.6873(4) 0.0345(3) 0.057(2) Uani 1 1 d .
H9A H 0.1386 0.6843 -0.0044 0.085 Uiso 1 1 calc R
H9B H 0.1929 0.7281 0.0266 0.085 Uiso 1 1 calc R
H9C H 0.1607 0.7002 0.0750 0.085 Uiso 1 1 calc R
C10 C 0.2107(3) 0.5903(4) -0.0206(3) 0.0509(19) Uani 1 1 d .
H10A H 0.1787 0.5818 -0.0577 0.076 Uiso 1 1 calc R
H10B H 0.2322 0.5428 -0.0141 0.076 Uiso 1 1 calc R
H10C H 0.2297 0.6348 -0.0314 0.076 Uiso 1 1 calc R
C11 C 0.0251(2) 0.3039(3) 0.0258(3) 0.0329(15) Uani 1 1 d .
C12 C 0.0284(2) 0.3393(4) -0.0334(3) 0.0381(17) Uani 1 1 d .
H12 H 0.0529 0.3802 -0.0300 0.046 Uiso 1 1 calc R
C13 C -0.0025(3) 0.3168(4) -0.0956(3) 0.0428(18) Uani 1 1 d .
C14 C -0.0370(3) 0.2561(4) -0.1027(3) 0.0405(17) Uani 1 1 d .
H14 H -0.0576 0.2392 -0.1460 0.049 Uiso 1 1 calc R
C15 C -0.0412(2) 0.2201(4) -0.0450(3) 0.0384(17) Uani 1 1 d .
H15 H -0.0658 0.1791 -0.0499 0.046 Uiso 1 1 calc R
C16 C -0.0110(2) 0.2411(3) 0.0193(3) 0.0349(16) Uani 1 1 d .
C17 C 0.0036(3) 0.3579(4) -0.1574(3) 0.064(2) Uani 1 1 d .
H17A H -0.0002 0.4149 -0.1531 0.096 Uiso 1 1 calc R
H17B H -0.0230 0.3390 -0.1978 0.096 Uiso 1 1 calc R
H17C H 0.0379 0.3464 -0.1612 0.096 Uiso 1 1 calc R
C18 C 0.1092(2) 0.2610(3) 0.1414(3) 0.0349(16) Uani 1 1 d .
C19 C 0.1247(2) 0.2133(4) 0.0966(3) 0.0395(17) Uani 1 1 d .
H19 H 0.1124 0.2256 0.0500 0.047 Uiso 1 1 calc R
C20 C 0.1569(2) 0.1500(4) 0.1167(3) 0.0412(17) Uani 1 1 d .
C21 C 0.1740(3) 0.1315(4) 0.1844(3) 0.0466(18) Uani 1 1 d .
H21 H 0.1952 0.0865 0.1993 0.056 Uiso 1 1 calc R
C22 C 0.1606(2) 0.1778(4) 0.2302(3) 0.0454(18) Uani 1 1 d .
H22 H 0.1732 0.1649 0.2767 0.054 Uiso 1 1 calc R
C23 C 0.1289(2) 0.2431(4) 0.2099(3) 0.0370(16) Uani 1 1 d .
C24 C 0.1707(3) 0.0989(4) 0.0664(3) 0.0528(19) Uani 1 1 d .
H24A H 0.1391 0.0812 0.0321 0.079 Uiso 1 1 calc R
H24B H 0.1903 0.0531 0.0893 0.079 Uiso 1 1 calc R
H24C H 0.1919 0.1290 0.0447 0.079 Uiso 1 1 calc R
C25 C 0.0374(3) 0.0649(4) 0.1002(4) 0.056(2) Uani 1 1 d .
H25A H 0.0552 0.0847 0.1462 0.067 Uiso 1 1 calc R
H25B H 0.0585 0.0786 0.0708 0.067 Uiso 1 1 calc R
C26 C 0.0301(3) -0.0237(4) 0.1014(3) 0.067(2) Uani 1 1 d .
H26A H 0.0113 -0.0367 0.1332 0.100 Uiso 1 1 calc R
H26B H 0.0639 -0.0496 0.1156 0.100 Uiso 1 1 calc R
H26C H 0.0103 -0.0419 0.0562 0.100 Uiso 1 1 calc R
C27 C -0.1142(3) 0.1379(4) 0.0892(3) 0.0440(18) Uani 1 1 d .
H27A H -0.1404 0.1674 0.1034 0.053 Uiso 1 1 calc R
H27B H -0.0921 0.1086 0.1286 0.053 Uiso 1 1 calc R
C28 C -0.1400(3) 0.0826(4) 0.0356(3) 0.058(2) Uani 1 1 d .
H28A H -0.1593 0.1119 -0.0048 0.088 Uiso 1 1 calc R
H28B H -0.1638 0.0495 0.0504 0.088 Uiso 1 1 calc R
H28C H -0.1140 0.0493 0.0252 0.088 Uiso 1 1 calc R
C29 C -0.0385(2) 0.4138(3) 0.1029(3) 0.0389(17) Uani 1 1 d .
H29A H -0.0319 0.4239 0.0601 0.058 Uiso 1 1 calc R
H29B H -0.0568 0.4588 0.1142 0.058 Uiso 1 1 calc R
H29C H -0.0598 0.3664 0.0987 0.058 Uiso 1 1 calc R
Cl2 Cl 0.0000 0.47636(12) 0.2500 0.0389(6) Uani 1 2 d S
Cl3 Cl 0.0000 0.06985(13) 0.2500 0.0500(7) Uani 1 2 d S
Mg1 Mg 0.0000 0.20761(17) 0.2500 0.0382(8) Uani 1 2 d S
O1 O -0.01380(18) 0.0992(2) 0.07429(19) 0.0481(12) Uani 1 1 d .
O2 O -0.08285(16) 0.1924(2) 0.06557(19) 0.0431(11) Uani 1 1 d .
O3 O 0.00576(15) 0.2148(2) 0.15368(17) 0.0335(10) Uani 1 1 d .
O4 O 0.10427(15) 0.3768(2) 0.25381(19) 0.0373(11) Uani 1 1 d .
O5 O 0.15938(16) 0.2877(2) 0.33309(19) 0.0422(11) Uani 1 1 d .
O6 O 0.06928(15) 0.2581(2) 0.28406(18) 0.0387(11) Uani 1 1 d .
P1 P 0.06496(6) 0.34249(10) 0.10698(8) 0.0337(4) Uani 1 1 d .
P2 P -0.02301(7) 0.18749(10) 0.08603(8) 0.0387(5) Uani 1 1 d .
Pd1 Pd 0.029296(19) 0.39793(3) 0.17649(2) 0.03309(16) Uani 1 1 d .
S1 S 0.11484(7) 0.29533(10) 0.27598(8) 0.0383(4) Uani 1 1 d .

loop_
_atom_site_aniso_label
_atom_site_aniso_U_11
_atom_site_aniso_U_22
_atom_site_aniso_U_33
_atom_site_aniso_U_23
_atom_site_aniso_U_13
_atom_site_aniso_U_12
C1 0.049(4) 0.033(4) 0.015(3) -0.004(3) 0.008(3) 0.003(3)
C2 0.066(5) 0.022(4) 0.048(4) -0.001(3) 0.021(4) -0.002(4)
C3 0.041(4) 0.046(5) 0.040(4) -0.002(3) 0.016(4) 0.000(4)
C4 0.039(4) 0.038(4) 0.013(3) -0.003(3) 0.004(3) 0.001(3)
C5 0.055(5) 0.025(4) 0.029(4) -0.004(3) 0.011(3) -0.004(3)
C6 0.037(4) 0.042(4) 0.024(4) -0.003(3) 0.011(3) 0.002(3)
C7 0.049(4) 0.033(4) 0.046(4) 0.003(3) 0.010(4) 0.000(4)
C8 0.052(4) 0.040(4) 0.046(4) -0.007(3) 0.015(4) -0.014(4)
C9 0.072(5) 0.045(5) 0.047(5) 0.005(4) 0.010(4) -0.016(4)
C10 0.062(5) 0.055(5) 0.037(4) 0.005(4) 0.016(4) -0.014(4)
C11 0.045(4) 0.029(4) 0.028(4) -0.004(3) 0.015(3) 0.003(3)
C12 0.060(5) 0.034(4) 0.022(4) -0.003(3) 0.016(3) 0.007(3)
C13 0.076(5) 0.027(4) 0.026(4) -0.001(3) 0.018(4) 0.003(4)
C14 0.064(5) 0.038(4) 0.022(4) -0.004(3) 0.018(4) -0.004(4)
C15 0.042(4) 0.039(4) 0.031(4) -0.010(3) 0.006(3) -0.005(3)
C16 0.048(4) 0.033(4) 0.025(4) -0.001(3) 0.014(3) 0.003(3)
C17 0.115(7) 0.050(5) 0.029(4) 0.003(4) 0.025(4) -0.009(5)
C18 0.037(4) 0.029(4) 0.039(4) -0.004(3) 0.013(3) -0.007(3)
C19 0.049(4) 0.029(4) 0.039(4) 0.006(3) 0.013(4) 0.000(3)
C20 0.051(5) 0.041(4) 0.031(4) 0.001(3) 0.012(4) -0.002(4)
C21 0.057(5) 0.027(4) 0.051(5) -0.004(3) 0.011(4) 0.011(3)
C22 0.048(5) 0.044(5) 0.037(4) 0.005(4) 0.002(4) 0.002(4)
C23 0.046(4) 0.034(4) 0.029(4) 0.003(3) 0.010(3) -0.005(3)
C24 0.061(5) 0.044(4) 0.051(5) 0.002(4) 0.013(4) 0.005(4)
C25 0.052(5) 0.062(5) 0.053(5) -0.018(4) 0.017(4) -0.002(4)
C26 0.099(6) 0.038(5) 0.045(5) 0.005(4) -0.004(4) 0.012(4)
C27 0.059(5) 0.039(4) 0.031(4) 0.000(3) 0.010(4) -0.007(4)
C28 0.077(5) 0.058(5) 0.040(4) -0.017(4) 0.018(4) -0.017(4)
C29 0.046(4) 0.030(4) 0.036(4) -0.007(3) 0.006(3) 0.001(3)
Cl2 0.0637(16) 0.0270(13) 0.0295(13) 0.000 0.0197(12) 0.000
Cl3 0.085(2) 0.0283(13) 0.0357(14) 0.000 0.0172(14) 0.000
Mg1 0.054(2) 0.0340(18) 0.0268(17) 0.000 0.0128(16) 0.000
O1 0.073(3) 0.041(3) 0.025(2) -0.001(2) 0.008(2) -0.001(3)
O2 0.052(3) 0.044(3) 0.033(3) -0.002(2) 0.013(2) -0.008(2)
O3 0.052(3) 0.029(2) 0.017(2) 0.0010(18) 0.007(2) -0.001(2)
O4 0.048(3) 0.024(2) 0.035(3) 0.0001(19) 0.006(2) -0.001(2)
O5 0.050(3) 0.043(3) 0.028(3) -0.001(2) 0.003(2) -0.001(2)
O6 0.049(3) 0.044(3) 0.022(2) -0.004(2) 0.009(2) -0.001(2)
P1 0.0452(11) 0.0319(10) 0.0223(9) -0.0003(7) 0.0078(8) 0.0009(8)
P2 0.0553(13) 0.0340(11) 0.0248(10) 0.0009(8) 0.0096(9) -0.0039(9)
Pd1 0.0486(3) 0.0276(3) 0.0233(3) -0.0010(2) 0.0115(2) -0.0003(3)
S1 0.0471(11) 0.0382(11) 0.0254(10) -0.0018(8) 0.0049(9) -0.0021(9)

loop_
_atom_type_symbol
_atom_type_description
_atom_type_scat_dispersion_real
_atom_type_scat_dispersion_imag
_atom_type_scat_source
C C 0.0033 0.0016 'International Tables Vol C Tables 4.2.6.8 and 6.1.1.4'
H H 0.0000 0.0000 'International Tables Vol C Tables 4.2.6.8 and 6.1.1.4'
Cl Cl 0.1484 0.1585 'International Tables Vol C Tables 4.2.6.8 and 6.1.1.4'
Mg Mg 0.0486 0.0363 'International Tables Vol C Tables 4.2.6.8 and 6.1.1.4'
O O 0.0106 0.0060 'International Tables Vol C Tables 4.2.6.8 and 6.1.1.4'
P P 0.1023 0.0942 'International Tables Vol C Tables 4.2.6.8 and 6.1.1.4'
Pd Pd -0.9988 1.0072 'International Tables Vol C Tables 4.2.6.8 and 6.1.1.4'
S S 0.1246 0.1234 'International Tables Vol C Tables 4.2.6.8 and 6.1.1.4'

loop_
_geom_angle_atom_site_label_1
_geom_angle_atom_site_label_2
_geom_angle_atom_site_label_3
_geom_angle
_geom_angle_site_symmetry_1
_geom_angle_site_symmetry_3
C6 C1 C2 116.4(6) . .
C6 C1 P1 119.3(5) . .
C2 C1 P1 124.2(5) . .
C3 C2 C1 121.0(6) . .
C2 C3 C4 121.5(6) . .
C5 C4 C3 116.6(6) . .
C5 C4 C7 124.1(6) . .
C3 C4 C7 119.3(6) . .
C4 C5 C6 122.4(6) . .
C5 C6 C1 122.1(6) . .
C8 C7 C9 109.3(5) . .
C8 C7 C10 109.7(5) . .
C9 C7 C10 107.3(5) . .
C8 C7 C4 109.1(5) . .
C9 C7 C4 111.4(5) . .
C10 C7 C4 110.1(5) . .
C12 C11 C16 117.9(6) . .
C12 C11 P1 118.8(5) . .
C16 C11 P1 123.2(4) . .
C13 C12 C11 122.0(6) . .
C12 C13 C14 120.7(6) . .
C12 C13 C17 118.8(6) . .
C14 C13 C17 120.4(6) . .
C13 C14 C15 118.5(6) . .
C14 C15 C16 123.0(6) . .
C15 C16 C11 117.8(6) . .
C15 C16 P2 115.5(5) . .
C11 C16 P2 126.7(5) . .
C23 C18 C19 117.4(6) . .
C23 C18 P1 124.3(5) . .
C19 C18 P1 118.3(5) . .
C20 C19 C18 123.3(6) . .
C19 C20 C21 118.2(6) . .
C19 C20 C24 121.2(6) . .
C21 C20 C24 120.6(6) . .
C22 C21 C20 120.4(6) . .
C21 C22 C23 121.3(6) . .
C22 C23 C18 119.4(6) . .
C22 C23 S1 115.1(5) . .
C18 C23 S1 125.4(5) . .
O1 C25 C26 106.7(6) . .
O2 C27 C28 110.1(5) . .
Pd1 Cl2 Pd1 110.97(9) . 2
O6 Mg1 O6 128.9(3) . 2
O6 Mg1 O3 88.43(15) . .
O6 Mg1 O3 88.68(15) 2 .
O6 Mg1 O3 88.68(15) . 2
O6 Mg1 O3 88.43(15) 2 2
O3 Mg1 O3 173.3(3) . 2
O6 Mg1 Cl3 115.54(13) . .
O6 Mg1 Cl3 115.54(13) 2 .
O3 Mg1 Cl3 93.36(13) . .
O3 Mg1 Cl3 93.36(13) 2 .
C25 O1 P2 120.8(4) . .
C27 O2 P2 123.5(4) . .
P2 O3 Mg1 137.9(3) . .
S1 O4 Pd1 115.7(2) . .
S1 O6 Mg1 153.8(3) . .
C1 P1 C11 104.7(3) . .
C1 P1 C18 105.2(3) . .
C11 P1 C18 102.8(3) . .
C1 P1 Pd1 106.0(2) . .
C11 P1 Pd1 120.7(2) . .
C18 P1 Pd1 115.9(2) . .
O3 P2 O2 116.8(2) . .
O3 P2 O1 113.2(2) . .
O2 P2 O1 102.4(2) . .
O3 P2 C16 114.9(3) . .
O2 P2 C16 100.9(3) . .
O1 P2 C16 107.0(3) . .
C29 Pd1 P1 92.36(17) . .
C29 Pd1 O4 177.4(2) . .
P1 Pd1 O4 85.16(11) . .
C29 Pd1 Cl2 90.36(17) . .
P1 Pd1 Cl2 170.03(6) . .
O4 Pd1 Cl2 92.21(10) . .
O5 S1 O6 113.7(2) . .
O5 S1 O4 112.7(2) . .
O6 S1 O4 111.1(2) . .
O5 S1 C23 105.8(3) . .
O6 S1 C23 105.8(3) . .
O4 S1 C23 107.2(3) . .

loop_
_geom_bond_atom_site_label_1
_geom_bond_atom_site_label_2
_geom_bond_distance
_geom_bond_site_symmetry_2
C1 C6 1.379(8) .
C1 C2 1.389(8) .
C1 P1 1.811(6) .
C2 C3 1.387(8) .
C3 C4 1.391(8) .
C4 C5 1.362(8) .
C4 C7 1.534(8) .
C5 C6 1.363(8) .
C7 C8 1.515(8) .
C7 C9 1.522(8) .
C7 C10 1.533(8) .
C11 C12 1.402(8) .
C11 C16 1.428(8) .
C11 P1 1.827(6) .
C12 C13 1.366(8) .
C13 C14 1.371(8) .
C13 C17 1.521(8) .
C14 C15 1.386(8) .
C15 C16 1.386(8) .
C16 P2 1.777(6) .
C18 C23 1.396(8) .
C18 C19 1.399(8) .
C18 P1 1.828(6) .
C19 C20 1.367(8) .
C20 C21 1.380(8) .
C20 C24 1.498(8) .
C21 C22 1.373(8) .
C22 C23 1.388(8) .
C23 S1 1.778(6) .
C25 O1 1.452(7) .
C25 C26 1.518(9) .
C27 O2 1.445(7) .
C27 C28 1.463(8) .
C29 Pd1 2.019(6) .
Cl2 Pd1 2.3510(14) .
Cl2 Pd1 2.3510(14) 2
Cl3 Mg1 2.340(4) .
Mg1 O6 1.991(4) .
Mg1 O6 1.991(4) 2
Mg1 O3 2.069(4) .
Mg1 O3 2.069(4) 2
O1 P2 1.553(4) .
O2 P2 1.552(4) .
O3 P2 1.461(4) .
O4 S1 1.459(4) .
O4 Pd1 2.202(4) .
O5 S1 1.418(4) .
O6 S1 1.447(4) .
P1 Pd1 2.1934(17) .

loop_
_geom_torsion_atom_site_label_1
_geom_torsion_atom_site_label_2
_geom_torsion_atom_site_label_3
_geom_torsion_atom_site_label_4
_geom_torsion
_geom_torsion_site_symmetry_1
C6 C1 C2 C3 -0.3(9) .
P1 C1 C2 C3 -177.5(5) .
C1 C2 C3 C4 0.4(10) .
C2 C3 C4 C5 0.2(9) .
C2 C3 C4 C7 179.0(6) .
C3 C4 C5 C6 -0.9(9) .
C7 C4 C5 C6 -179.6(5) .
C4 C5 C6 C1 1.0(9) .
C2 C1 C6 C5 -0.3(8) .
P1 C1 C6 C5 177.0(4) .
C5 C4 C7 C8 117.5(6) .
C3 C4 C7 C8 -61.2(7) .
C5 C4 C7 C9 -3.2(8) .
C3 C4 C7 C9 178.1(5) .
C5 C4 C7 C10 -122.1(6) .
C3 C4 C7 C10 59.2(7) .
C16 C11 C12 C13 1.7(9) .
P1 C11 C12 C13 -175.9(5) .
C11 C12 C13 C14 -2.3(10) .
C11 C12 C13 C17 -179.8(6) .
C12 C13 C14 C15 2.3(10) .
C17 C13 C14 C15 179.7(6) .
C13 C14 C15 C16 -1.8(10) .
C14 C15 C16 C11 1.2(9) .
C14 C15 C16 P2 179.7(5) .
C12 C11 C16 C15 -1.1(8) .
P1 C11 C16 C15 176.4(5) .
C12 C11 C16 P2 -179.4(5) .
P1 C11 C16 P2 -1.9(8) .
C23 C18 C19 C20 1.7(9) .
P1 C18 C19 C20 -178.8(5) .
C18 C19 C20 C21 1.1(10) .
C18 C19 C20 C24 177.6(6) .
C19 C20 C21 C22 -2.6(10) .
C24 C20 C21 C22 -179.0(6) .
C20 C21 C22 C23 1.2(10) .
C21 C22 C23 C18 1.7(10) .
C21 C22 C23 S1 179.1(5) .
C19 C18 C23 C22 -3.1(9) .
P1 C18 C23 C22 177.4(5) .
C19 C18 C23 S1 179.8(4) .
P1 C18 C23 S1 0.3(8) .
C26 C25 O1 P2 161.2(4) .
C28 C27 O2 P2 -104.7(6) .
O6 Mg1 O3 P2 173.0(4) .
O6 Mg1 O3 P2 -58.0(4) 2
Cl3 Mg1 O3 P2 57.5(4) .
O6 Mg1 O6 S1 -82.8(6) 2
O3 Mg1 O6 S1 4.2(6) .
O3 Mg1 O6 S1 -169.8(6) 2
Cl3 Mg1 O6 S1 97.2(6) .
C6 C1 P1 C11 91.0(5) .
C2 C1 P1 C11 -91.9(5) .
C6 C1 P1 C18 -161.1(5) .
C2 C1 P1 C18 16.0(6) .
C6 C1 P1 Pd1 -37.7(5) .
C2 C1 P1 Pd1 139.4(5) .
C12 C11 P1 C1 -4.5(6) .
C16 C11 P1 C1 178.1(5) .
C12 C11 P1 C18 -114.2(5) .
C16 C11 P1 C18 68.4(5) .
C12 C11 P1 Pd1 114.8(4) .
C16 C11 P1 Pd1 -62.6(5) .
C23 C18 P1 C1 103.4(5) .
C19 C18 P1 C1 -76.1(5) .
C23 C18 P1 C11 -147.2(5) .
C19 C18 P1 C11 33.3(5) .
C23 C18 P1 Pd1 -13.3(6) .
C19 C18 P1 Pd1 167.2(4) .
Mg1 O3 P2 O2 40.9(5) .
Mg1 O3 P2 O1 -77.8(4) .
Mg1 O3 P2 C16 158.8(3) .
C27 O2 P2 O3 -76.1(5) .
C27 O2 P2 O1 48.3(5) .
C27 O2 P2 C16 158.6(4) .
C25 O1 P2 O3 -40.5(5) .
C25 O1 P2 O2 -167.2(4) .
C25 O1 P2 C16 87.1(5) .
C15 C16 P2 O3 -174.9(4) .
C11 C16 P2 O3 3.4(6) .
C15 C16 P2 O2 -48.4(5) .
C11 C16 P2 O2 129.9(5) .
C15 C16 P2 O1 58.4(5) .
C11 C16 P2 O1 -123.3(5) .
C1 P1 Pd1 C29 100.9(3) .
C11 P1 Pd1 C29 -17.7(3) .
C18 P1 Pd1 C29 -142.8(3) .
C1 P1 Pd1 O4 -79.9(2) .
C11 P1 Pd1 O4 161.6(3) .
C18 P1 Pd1 O4 36.4(2) .
S1 O4 Pd1 P1 -74.2(2) .
S1 O4 Pd1 Cl2 115.4(2) .
Pd1 Cl2 Pd1 C29 99.57(17) 2
Pd1 Cl2 Pd1 O4 -80.13(10) 2
Mg1 O6 S1 O5 -155.4(6) .
Mg1 O6 S1 O4 76.2(7) .
Mg1 O6 S1 C23 -39.7(7) .
Pd1 O4 S1 O5 -170.2(2) .
Pd1 O4 S1 O6 -41.4(3) .
Pd1 O4 S1 C23 73.7(3) .
C22 C23 S1 O5 32.7(5) .
C18 C23 S1 O5 -150.1(5) .
C22 C23 S1 O6 -88.3(5) .
C18 C23 S1 O6 88.9(6) .
C22 C23 S1 O4 153.2(5) .
C18 C23 S1 O4 -29.6(6) .
